data_1503567
loop_
_publ_author_name
'Iqbal, Javed'
'Tangellamudi, Neelima D.'
'Dulla, Balakrishna'
'Balasubramanian, Sridhar'

_publ_section_title
;
 Sequential C-N and C-O bond formation in a single pot: synthesis of
 2H-benzo[b][1,4]oxazines from 2,5-dihydroxybenzaldehyde and amino acid
 precursors.
;
_journal_issue 2
_journal_name_full 'Organic letters'
_journal_page_first 552
_journal_page_last 555
_journal_paper_doi 10.1021/ol2031747
_journal_volume 14
_journal_year 2012
_chemical_formula_moiety 'C19 H14 N2 O5'
_chemical_formula_sum 'C19 H14 N2 O5'
_chemical_formula_weight 350.32
_chemical_name_systematic
; 
 ?
;
_space_group_IT_number 14
_symmetry_cell_setting monoclinic
_symmetry_space_group_name_Hall '-P 2ybc'
_symmetry_space_group_name_H-M 'P 1 21/c 1'
_atom_sites_solution_hydrogens geom
_atom_sites_solution_primary direct
_atom_sites_solution_secondary difmap
_audit_creation_method SHELXL-97
_cell_angle_alpha 90.00
_cell_angle_beta 99.161(1)
_cell_angle_gamma 90.00
_cell_formula_units_Z 4
_cell_length_a 9.0334(6)
_cell_length_b 7.3253(5)
_cell_length_c 23.9981(15)
_cell_measurement_reflns_used 8485
_cell_measurement_temperature 294(2)
_cell_measurement_theta_max 27.98
_cell_measurement_theta_min 2.78
_cell_volume 1567.76(18)
_computing_cell_refinement 'SAINT (Bruker, 2001)'
_computing_data_collection 'SMART (Bruker, 2001)'
_computing_data_reduction SAINT
_computing_molecular_graphics 'SHELXTL/PC (Sheldrick, 1990)'
_computing_publication_material SHELXL97
_computing_structure_refinement 'SHELXL-97 (Sheldrick, 2008)'
_computing_structure_solution 'SHELXS-97 (Sheldrick, 2008)'
_diffrn_ambient_temperature 294(2)
_diffrn_measured_fraction_theta_full 1.000
_diffrn_measured_fraction_theta_max 1.000
_diffrn_measurement_device 'Bruker SMART APEX CCD area-detector'
_diffrn_measurement_device_type 'CCD Area Detector'
_diffrn_measurement_method '\w scan'
_diffrn_radiation_monochromator graphite
_diffrn_radiation_source 'fine-focus sealed tube'
_diffrn_radiation_type MoK\a
_diffrn_radiation_wavelength 0.71073
_diffrn_reflns_av_R_equivalents 0.0184
_diffrn_reflns_av_sigmaI/netI 0.0140
_diffrn_reflns_limit_h_max 10
_diffrn_reflns_limit_h_min -10
_diffrn_reflns_limit_k_max 8
_diffrn_reflns_limit_k_min -8
_diffrn_reflns_limit_l_max 28
_diffrn_reflns_limit_l_min -28
_diffrn_reflns_number 14496
_diffrn_reflns_theta_full 25.00
_diffrn_reflns_theta_max 25.00
_diffrn_reflns_theta_min 1.72
_diffrn_standards_number 0
_exptl_absorpt_coefficient_mu 0.109
_exptl_absorpt_correction_type none
_exptl_crystal_colour colorless
_exptl_crystal_density_diffrn 1.484
_exptl_crystal_density_method 'not measured'
_exptl_crystal_description block
_exptl_crystal_F_000 728
_exptl_crystal_size_max 0.21
_exptl_crystal_size_mid 0.18
_exptl_crystal_size_min 0.11
_refine_diff_density_max 0.189
_refine_diff_density_min -0.141
_refine_diff_density_rms 0.033
_refine_ls_extinction_method none
_refine_ls_goodness_of_fit_ref 1.058
_refine_ls_hydrogen_treatment mixed
_refine_ls_matrix_type full
_refine_ls_number_parameters 244
_refine_ls_number_reflns 2768
_refine_ls_number_restraints 0
_refine_ls_restrained_S_all 1.058
_refine_ls_R_factor_all 0.0360
_refine_ls_R_factor_gt 0.0335
_refine_ls_shift/su_max 0.000
_refine_ls_shift/su_mean 0.000
_refine_ls_structure_factor_coef Fsqd
_refine_ls_weighting_details 'calc w=1/[\s^2^(Fo^2^)+(0.0489P)^2^+0.3612P] where P=(Fo^2^+2Fc^2^)/3'
_refine_ls_weighting_scheme calc
_refine_ls_wR_factor_gt 0.0911
_refine_ls_wR_factor_ref 0.0937
_reflns_number_gt 2535
_reflns_number_total 2768
_reflns_threshold_expression I>2\s(I)
_cod_data_source_file ol2031747_si_001.cif
_cod_data_source_block al60m
_cod_original_sg_symbol_H-M 'P 21/c'
_cod_database_code 1503567

loop_
_symmetry_equiv_pos_as_xyz
'x, y, z'
'-x, y+1/2, -z+1/2'
'-x, -y, -z'
'x, -y-1/2, z-1/2'

loop_
_atom_site_label
_atom_site_type_symbol
_atom_site_fract_x
_atom_site_fract_y
_atom_site_fract_z
_atom_site_U_iso_or_equiv
_atom_site_adp_type
_atom_site_occupancy
_atom_site_symmetry_multiplicity
_atom_site_calc_flag
_atom_site_refinement_flags
C1 C 0.07503(13) 0.43385(17) 0.43739(5) 0.0364(3) Uani 1 1 d .
C2 C 0.13423(15) 0.31282(18) 0.48032(6) 0.0420(3) Uani 1 1 d .
C3 C 0.25789(16) 0.3626(2) 0.51961(6) 0.0488(4) Uani 1 1 d .
H3 H 0.2967 0.2811 0.5479 0.059 Uiso 1 1 calc R
C4 C 0.32306(15) 0.5308(2) 0.51693(6) 0.0454(3) Uani 1 1 d .
H4 H 0.4051 0.5631 0.5436 0.055 Uiso 1 1 calc R
C5 C 0.26713(14) 0.65304(18) 0.47457(5) 0.0378(3) Uani 1 1 d .
C6 C 0.31564(14) 0.91511(17) 0.42071(5) 0.0391(3) Uani 1 1 d .
H6 H 0.3168 1.0463 0.4288 0.047 Uiso 1 1 calc R
C7 C 0.16369(13) 0.87203(17) 0.38626(5) 0.0363(3) Uani 1 1 d .
C9 C 0.14418(13) 0.60712(17) 0.43487(5) 0.0351(3) Uani 1 1 d .
C10 C 0.10771(14) 1.00781(18) 0.34086(6) 0.0399(3) Uani 1 1 d .
C11 C -0.07562(19) 1.0733(2) 0.26203(7) 0.0630(4) Uani 1 1 d .
H11A H -0.0994 1.1896 0.2768 0.094 Uiso 1 1 calc R
H11B H -0.1646 1.0209 0.2408 0.094 Uiso 1 1 calc R
H11C H -0.0016 1.0892 0.2378 0.094 Uiso 1 1 calc R
C12 C 0.44292(13) 0.87819(17) 0.38961(5) 0.0380(3) Uani 1 1 d .
C13 C 0.55617(15) 0.9997(2) 0.38700(6) 0.0472(3) Uani 1 1 d .
H13 H 0.5642 1.1137 0.4043 0.057 Uiso 1 1 calc R
C14 C 0.60866(14) 0.7601(2) 0.33659(5) 0.0434(3) Uani 1 1 d .
C15 C 0.67216(16) 0.6390(2) 0.30264(6) 0.0547(4) Uani 1 1 d .
H15 H 0.7595 0.6684 0.2887 0.066 Uiso 1 1 calc R
C16 C 0.60178(17) 0.4744(3) 0.29037(7) 0.0590(4) Uani 1 1 d .
H16 H 0.6410 0.3919 0.2671 0.071 Uiso 1 1 calc R
C17 C 0.47198(16) 0.4288(2) 0.31225(6) 0.0526(4) Uani 1 1 d .
H17 H 0.4283 0.3148 0.3043 0.063 Uiso 1 1 calc R
C18 C 0.40794(14) 0.54923(18) 0.34530(5) 0.0416(3) Uani 1 1 d .
H18 H 0.3213 0.5174 0.3594 0.050 Uiso 1 1 calc R
C19 C 0.47448(13) 0.72069(18) 0.35760(5) 0.0363(3) Uani 1 1 d .
C20 C -0.05486(15) 0.38324(19) 0.39675(6) 0.0444(3) Uani 1 1 d .
H20 H -0.0926 0.4684 0.3694 0.053 Uiso 1 1 calc R
N1 N 0.08493(11) 0.73027(14) 0.39197(4) 0.0367(3) Uani 1 1 d .
N2 N 0.65517(14) 0.93080(18) 0.35560(6) 0.0519(3) Uani 1 1 d .
H2N H 0.737(2) 0.985(2) 0.3514(7) 0.063(5) Uiso 1 1 d .
O1 O 0.07583(13) 0.14542(14) 0.48590(5) 0.0571(3) Uani 1 1 d .
H1O H -0.008(2) 0.136(3) 0.4591(10) 0.089(7) Uiso 1 1 d .
O2 O -0.11814(11) 0.23474(14) 0.39626(5) 0.0546(3) Uani 1 1 d .
O3 O 0.17064(11) 1.14952(14) 0.33512(5) 0.0582(3) Uani 1 1 d .
O4 O -0.01751(11) 0.95326(13) 0.30811(4) 0.0498(3) Uani 1 1 d .
O5 O 0.33216(11) 0.82126(13) 0.47464(4) 0.0455(2) Uani 1 1 d .

loop_
_atom_site_aniso_label
_atom_site_aniso_U_11
_atom_site_aniso_U_22
_atom_site_aniso_U_33
_atom_site_aniso_U_23
_atom_site_aniso_U_13
_atom_site_aniso_U_12
C1 0.0341(6) 0.0369(7) 0.0399(7) 0.0004(5) 0.0108(5) 0.0007(5)
C2 0.0432(7) 0.0375(7) 0.0477(7) 0.0049(6) 0.0148(6) 0.0031(6)
C3 0.0492(8) 0.0527(8) 0.0437(8) 0.0120(6) 0.0049(6) 0.0076(7)
C4 0.0411(7) 0.0565(8) 0.0372(7) 0.0006(6) 0.0019(5) 0.0022(6)
C5 0.0368(6) 0.0409(7) 0.0367(6) -0.0036(5) 0.0089(5) -0.0016(5)
C6 0.0410(7) 0.0324(6) 0.0429(7) -0.0024(5) 0.0036(5) -0.0039(5)
C7 0.0355(6) 0.0336(6) 0.0404(7) -0.0025(5) 0.0081(5) 0.0000(5)
C9 0.0334(6) 0.0367(6) 0.0360(6) 0.0009(5) 0.0079(5) 0.0017(5)
C10 0.0358(6) 0.0369(7) 0.0484(7) 0.0020(6) 0.0103(6) -0.0004(5)
C11 0.0596(9) 0.0680(11) 0.0572(9) 0.0234(8) -0.0032(7) -0.0012(8)
C12 0.0345(6) 0.0360(7) 0.0412(7) 0.0028(5) -0.0009(5) -0.0048(5)
C13 0.0431(7) 0.0405(7) 0.0555(8) 0.0036(6) 0.0001(6) -0.0092(6)
C14 0.0338(6) 0.0549(8) 0.0399(7) 0.0103(6) 0.0013(5) 0.0000(6)
C15 0.0387(7) 0.0775(11) 0.0489(8) 0.0091(8) 0.0100(6) 0.0087(7)
C16 0.0523(9) 0.0748(11) 0.0497(8) -0.0077(8) 0.0076(7) 0.0186(8)
C17 0.0511(8) 0.0519(8) 0.0519(8) -0.0099(7) 0.0001(6) 0.0034(7)
C18 0.0360(6) 0.0459(8) 0.0418(7) -0.0027(6) 0.0030(5) -0.0024(6)
C19 0.0297(6) 0.0435(7) 0.0337(6) 0.0048(5) -0.0007(5) -0.0014(5)
C20 0.0401(7) 0.0423(7) 0.0508(8) 0.0018(6) 0.0075(6) -0.0050(6)
N1 0.0349(5) 0.0358(6) 0.0394(6) 0.0014(4) 0.0054(4) -0.0008(4)
N2 0.0366(6) 0.0579(8) 0.0611(8) 0.0107(6) 0.0071(5) -0.0146(6)
O1 0.0608(7) 0.0415(6) 0.0692(7) 0.0148(5) 0.0111(6) -0.0035(5)
O2 0.0495(6) 0.0470(6) 0.0673(7) -0.0028(5) 0.0097(5) -0.0146(5)
O3 0.0471(6) 0.0464(6) 0.0794(8) 0.0185(5) 0.0046(5) -0.0088(5)
O4 0.0499(6) 0.0459(6) 0.0497(6) 0.0104(4) -0.0038(4) -0.0066(4)
O5 0.0487(5) 0.0471(5) 0.0384(5) -0.0036(4) 0.0003(4) -0.0109(4)

loop_
_atom_type_symbol
_atom_type_description
_atom_type_scat_dispersion_real
_atom_type_scat_dispersion_imag
_atom_type_scat_source
C C 0.0033 0.0016 'International Tables Vol C Tables 4.2.6.8 and 6.1.1.4'
H H 0.0000 0.0000 'International Tables Vol C Tables 4.2.6.8 and 6.1.1.4'
N N 0.0061 0.0033 'International Tables Vol C Tables 4.2.6.8 and 6.1.1.4'
O O 0.0106 0.0060 'International Tables Vol C Tables 4.2.6.8 and 6.1.1.4'

loop_
_geom_angle_atom_site_label_1
_geom_angle_atom_site_label_2
_geom_angle_atom_site_label_3
_geom_angle
C2 C1 C9 118.59(12)
C2 C1 C20 120.46(12)
C9 C1 C20 120.95(12)
O1 C2 C3 117.08(12)
O1 C2 C1 122.61(13)
C3 C2 C1 120.30(12)
C4 C3 C2 120.55(13)
C4 C3 H3 119.7
C2 C3 H3 119.7
C3 C4 C5 120.33(12)
C3 C4 H4 119.8
C5 C4 H4 119.8
O5 C5 C9 121.20(11)
O5 C5 C4 118.37(11)
C9 C5 C4 120.37(12)
O5 C6 C12 112.47(10)
O5 C6 C7 110.03(10)
C12 C6 C7 113.07(10)
O5 C6 H6 107.0
C12 C6 H6 107.0
C7 C6 H6 107.0
N1 C7 C10 119.12(11)
N1 C7 C6 125.51(11)
C10 C7 C6 115.34(11)
C5 C9 N1 121.13(11)
C5 C9 C1 119.85(12)
N1 C9 C1 119.01(11)
O3 C10 O4 124.36(12)
O3 C10 C7 122.96(12)
O4 C10 C7 112.68(11)
O4 C11 H11A 109.5
O4 C11 H11B 109.5
H11A C11 H11B 109.5
O4 C11 H11C 109.5
H11A C11 H11C 109.5
H11B C11 H11C 109.5
C13 C12 C19 106.55(12)
C13 C12 C6 123.20(12)
C19 C12 C6 130.26(11)
N2 C13 C12 110.36(13)
N2 C13 H13 124.8
C12 C13 H13 124.8
N2 C14 C15 130.03(13)
N2 C14 C19 107.56(12)
C15 C14 C19 122.41(14)
C16 C15 C14 117.80(14)
C16 C15 H15 121.1
C14 C15 H15 121.1
C15 C16 C17 121.10(14)
C15 C16 H16 119.5
C17 C16 H16 119.5
C18 C17 C16 121.19(15)
C18 C17 H17 119.4
C16 C17 H17 119.4
C17 C18 C19 119.37(13)
C17 C18 H18 120.3
C19 C18 H18 120.3
C18 C19 C14 118.06(12)
C18 C19 C12 135.64(12)
C14 C19 C12 106.28(11)
O2 C20 C1 123.96(13)
O2 C20 H20 118.0
C1 C20 H20 118.0
C7 N1 C9 116.44(11)
C13 N2 C14 109.25(12)
C13 N2 H2N 123.2(12)
C14 N2 H2N 127.4(12)
C2 O1 H1O 107.2(14)
C10 O4 C11 116.10(11)
C5 O5 C6 116.30(9)

loop_
_geom_bond_atom_site_label_1
_geom_bond_atom_site_label_2
_geom_bond_distance
C1 C2 1.3993(18)
C1 C9 1.4202(17)
C1 C20 1.4495(18)
C2 O1 1.3500(17)
C2 C3 1.391(2)
C3 C4 1.371(2)
C3 H3 0.9300
C4 C5 1.3884(19)
C4 H4 0.9300
C5 O5 1.3650(15)
C5 C9 1.3847(18)
C6 O5 1.4522(16)
C6 C12 1.4917(18)
C6 C7 1.5184(17)
C6 H6 0.9800
C7 N1 1.2783(16)
C7 C10 1.5024(18)
C9 N1 1.4088(16)
C10 O3 1.2020(16)
C10 O4 1.3318(16)
C11 O4 1.4447(17)
C11 H11A 0.9600
C11 H11B 0.9600
C11 H11C 0.9600
C12 C13 1.3652(18)
C12 C19 1.4395(18)
C13 N2 1.356(2)
C13 H13 0.9300
C14 N2 1.3737(19)
C14 C15 1.389(2)
C14 C19 1.4147(18)
C15 C16 1.373(2)
C15 H15 0.9300
C16 C17 1.400(2)
C16 H16 0.9300
C17 C18 1.3743(19)
C17 H17 0.9300
C18 C19 1.4033(18)
C18 H18 0.9300
C20 O2 1.2281(16)
C20 H20 0.9300
N2 H2N 0.858(18)
O1 H1O 0.91(2)

loop_
_geom_hbond_atom_site_label_D
_geom_hbond_atom_site_label_H
_geom_hbond_atom_site_label_A
_geom_hbond_distance_DH
_geom_hbond_distance_HA
_geom_hbond_distance_DA
_geom_hbond_angle_DHA
_geom_hbond_site_symmetry_A
O1 H1O O2 0.91(2) 1.82(2) 2.6316(16) 146(2) .
N2 H2N O2 0.858(18) 2.401(18) 3.0767(16) 136.0(15) 1_665

loop_
_geom_torsion_atom_site_label_1
_geom_torsion_atom_site_label_2
_geom_torsion_atom_site_label_3
_geom_torsion_atom_site_label_4
_geom_torsion
C9 C1 C2 O1 -179.94(11)
C20 C1 C2 O1 0.5(2)
C9 C1 C2 C3 0.22(19)
C20 C1 C2 C3 -179.31(12)
O1 C2 C3 C4 -179.65(12)
C1 C2 C3 C4 0.2(2)
C2 C3 C4 C5 -0.6(2)
C3 C4 C5 O5 177.77(12)
C3 C4 C5 C9 0.6(2)
O5 C6 C7 N1 -23.95(17)
C12 C6 C7 N1 102.73(15)
O5 C6 C7 C10 158.18(10)
C12 C6 C7 C10 -75.13(14)
O5 C5 C9 N1 2.16(18)
C4 C5 C9 N1 179.29(11)
O5 C5 C9 C1 -177.27(11)
C4 C5 C9 C1 -0.13(18)
C2 C1 C9 C5 -0.25(18)
C20 C1 C9 C5 179.27(12)
C2 C1 C9 N1 -179.69(11)
C20 C1 C9 N1 -0.16(18)
N1 C7 C10 O3 175.28(12)
C6 C7 C10 O3 -6.71(19)
N1 C7 C10 O4 -4.96(17)
C6 C7 C10 O4 173.06(10)
O5 C6 C12 C13 -102.62(14)
C7 C6 C12 C13 132.00(13)
O5 C6 C12 C19 77.58(16)
C7 C6 C12 C19 -47.80(18)
C19 C12 C13 N2 0.40(15)
C6 C12 C13 N2 -179.45(12)
N2 C14 C15 C16 179.47(13)
C19 C14 C15 C16 -1.2(2)
C14 C15 C16 C17 -1.2(2)
C15 C16 C17 C18 2.1(2)
C16 C17 C18 C19 -0.4(2)
C17 C18 C19 C14 -1.92(18)
C17 C18 C19 C12 -179.70(13)
N2 C14 C19 C18 -177.76(11)
C15 C14 C19 C18 2.77(19)
N2 C14 C19 C12 0.63(14)
C15 C14 C19 C12 -178.84(12)
C13 C12 C19 C18 177.34(14)
C6 C12 C19 C18 -2.8(2)
C13 C12 C19 C14 -0.62(14)
C6 C12 C19 C14 179.20(12)
C2 C1 C20 O2 -1.6(2)
C9 C1 C20 O2 178.92(12)
C10 C7 N1 C9 179.32(11)
C6 C7 N1 C9 1.53(18)
C5 C9 N1 C7 10.77(17)
C1 C9 N1 C7 -169.80(11)
C12 C13 N2 C14 0.00(16)
C15 C14 N2 C13 179.01(14)
C19 C14 N2 C13 -0.40(15)
O3 C10 O4 C11 2.0(2)
C7 C10 O4 C11 -177.77(12)
C9 C5 O5 C6 -26.68(16)
C4 C5 O5 C6 156.13(11)
C12 C6 O5 C5 -92.23(12)
C7 C6 O5 C5 34.80(14)
